data_7108316
loop_
_publ_author_name
'Jose Martinez-Lillo'
'Laura Canadillas-Delgado'
'Joan Cano'
'Francesc Lloret'
'Miguel Julve'
J.Faus

_publ_section_title
;
 A heteropentanuclear oxalato-bridged [ReIV4GdIII] complex: synthesis,
 crystal structure and magnetic properties Attachment c.- Revised_CIF
;
_journal_name_full Chem.Commun.
_journal_page_first 9242
_journal_paper_doi 10.1039/c2cc33350c
_journal_volume 48
_journal_year 2012
_chemical_formula_sum 'C88 H184 Br16 Gd N5 O18 Re4'
_chemical_formula_weight 3781.01
_chemical_name_systematic
;
?
;
_space_group_IT_number 9
_symmetry_cell_setting monoclinic
_symmetry_Int_Tables_number 9
_symmetry_space_group_name_Hall 'C -2yc'
_symmetry_space_group_name_H-M 'C 1 c 1'
_atom_sites_solution_hydrogens geom
_atom_sites_solution_primary direct
_atom_sites_solution_secondary difmap
_audit_creation_method SHELXL-97
_cell_angle_alpha 90.00
_cell_angle_beta 91.63(3)
_cell_angle_gamma 90.00
_cell_formula_units_Z 4
_cell_length_a 18.171(4)
_cell_length_b 27.492(6)
_cell_length_c 27.062(5)
_cell_measurement_reflns_used 130
_cell_measurement_temperature 100(2)
_cell_measurement_theta_max 28.28
_cell_measurement_theta_min 1.4
_cell_volume 13514(5)
_computing_cell_refinement 'HKL2000 (Otwinowski & Minor, 1997)'
_computing_data_collection 'mxcube (Gabadinho & McSweeney, 2010'
_computing_data_reduction 'HKL2000 (Otwinowski & Minor, 1997)'
_computing_molecular_graphics 'Ortep-3 for Windows (Farrugia, 1997)'
_computing_publication_material 'WinGX publication routines (Farrugia, 1999)'
_computing_structure_refinement 'SHELXH-97 (Sheldrick, 2008)'
_computing_structure_solution 'SHELXS-97 (Sheldrick, 2008)'
_diffrn_ambient_temperature 100(2)
_diffrn_detector 'HUBER ADSC Q210r CCD detector'
_diffrn_detector_area_resol_mean 9.6
_diffrn_measured_fraction_theta_full 0.990
_diffrn_measured_fraction_theta_max 0.990
_diffrn_measurement_device_type 'Single-axis HUBER diffractometer'
_diffrn_measurement_method 'CCD rotation images, thick slices'
_diffrn_radiation_detector 'ADSC Q210r CCD (binned mode)'
_diffrn_radiation_monochromator 'Si 111'
_diffrn_radiation_probe x-ray
_diffrn_radiation_type synchrotron
_diffrn_radiation_wavelength 0.73800
_diffrn_reflns_av_R_equivalents 0.0851
_diffrn_reflns_av_sigmaI/netI 0.1002
_diffrn_reflns_limit_h_max 23
_diffrn_reflns_limit_h_min -23
_diffrn_reflns_limit_k_max 35
_diffrn_reflns_limit_k_min -35
_diffrn_reflns_limit_l_max 34
_diffrn_reflns_limit_l_min -34
_diffrn_reflns_number 58915
_diffrn_reflns_theta_full 28.28
_diffrn_reflns_theta_max 28.28
_diffrn_reflns_theta_min 1.40
_diffrn_source synchrotron
_diffrn_source_type 'ESRF-CRG BM16'
_exptl_absorpt_coefficient_mu 8.836
_exptl_absorpt_correction_T_max 0.5383
_exptl_absorpt_correction_T_min 0.4719
_exptl_absorpt_correction_type sphere
_exptl_absorpt_process_details
;
Interpolation using Int.Tab. Vol. C (1992) p. 523,Tab. 6.3.3.3
for values of muR in the range 0-2.5, and Int.Tab. Vol.II (1959)
p.302; Table 5.3.6 B for muR in the range 2.6-10.0.
The interpolation procedure of C.W.Dwiggins Jr (Acta Cryst.(1975)
A31,146-148) is used with some modification.
before sphere absorption correction
_diffrn_reflns_av_R_equivalents 0.0855
_diffrn_reflns_av_sigmaI/netI 0.1007
after sphere absorption correction
_diffrn_reflns_av_R_equivalents 0.0851
_diffrn_reflns_av_sigmaI/netI 0.1002
;
_exptl_crystal_colour colourless
_exptl_crystal_density_diffrn 1.858
_exptl_crystal_density_method 'not measured'
_exptl_crystal_description prism
_exptl_crystal_F_000 7260
_exptl_crystal_size_max 0.10
_exptl_crystal_size_mid 0.09
_exptl_crystal_size_min 0.08
_refine_diff_density_max 1.909
_refine_diff_density_min -2.747
_refine_diff_density_rms 0.210
_refine_ls_abs_structure_details 'Flack H D (1983), Acta Cryst. A39, 876-881'
_refine_ls_abs_structure_Flack 0.013(10)
_refine_ls_extinction_method none
_refine_ls_goodness_of_fit_ref 1.028
_refine_ls_hydrogen_treatment constr
_refine_ls_matrix_type full
_refine_ls_number_parameters 424
_refine_ls_number_reflns 28250
_refine_ls_number_restraints 2
_refine_ls_restrained_S_all 1.028
_refine_ls_R_factor_all 0.0702
_refine_ls_R_factor_gt 0.0649
_refine_ls_shift/su_max 0.000
_refine_ls_shift/su_mean 0.000
_refine_ls_structure_factor_coef Fsqd
_refine_ls_weighting_details 'calc w=1/[\s^2^(Fo^2^)+(0.0836P)^2^+98.3948P] where P=(Fo^2^+2Fc^2^)/3'
_refine_ls_weighting_scheme calc
_refine_ls_wR_factor_gt 0.1719
_refine_ls_wR_factor_ref 0.1785
_reflns_number_gt 25775
_reflns_number_total 28250
_reflns_threshold_expression >2sigma(I)
_cod_data_source_file c2cc33350c.txt
_cod_data_source_block compound1
_cod_original_sg_symbol_H-M 'C c'
_cod_database_code 7108316

loop_
_symmetry_equiv_pos_as_xyz
'x, y, z'
'x, -y, z+1/2'
'x+1/2, y+1/2, z'
'x+1/2, -y+1/2, z+1/2'

loop_
_atom_site_label
_atom_site_type_symbol
_atom_site_fract_x
_atom_site_fract_y
_atom_site_fract_z
_atom_site_U_iso_or_equiv
_atom_site_adp_type
_atom_site_occupancy
_atom_site_symmetry_multiplicity
_atom_site_calc_flag
_atom_site_refinement_flags
C1 C 0.8076(5) 0.2751(3) 0.1807(4) 0.035(2) Uani 1 1 d .
C2 C 0.7937(6) 0.2207(4) 0.1771(4) 0.038(2) Uani 1 1 d .
C3 C 0.6557(6) 0.1472(4) 0.2928(4) 0.037(2) Uani 1 1 d .
C4 C 0.6038(6) 0.1681(3) 0.2525(4) 0.036(2) Uani 1 1 d .
C5 C 0.8556(7) 0.2507(4) 0.3465(4) 0.041(2) Uani 1 1 d .
C6 C 0.7945(7) 0.2517(4) 0.3829(5) 0.040(2) Uani 1 1 d .
C7 C 0.6792(6) 0.3665(4) 0.2919(4) 0.040(2) Uani 1 1 d .
C8 C 0.6302(7) 0.3527(4) 0.2482(4) 0.042(2) Uani 1 1 d .
O1 O 0.7848(5) 0.2981(3) 0.2150(3) 0.0408(17) Uani 1 1 d .
O2 O 0.8425(5) 0.2929(3) 0.1440(3) 0.048(2) Uani 1 1 d .
O1W O 0.6021(5) 0.2600(4) 0.3208(4) 0.057(2) Uani 1 1 d .
O3 O 0.7617(5) 0.2013(3) 0.2102(3) 0.0439(18) Uani 1 1 d .
O2W O 0.4729(10) 0.2905(7) 0.2883(6) 0.050(4) Uiso 0.50 1 d P
O4 O 0.8166(5) 0.1991(3) 0.1378(3) 0.0425(17) Uani 1 1 d .
O3W O 0.423(2) 0.2427(13) 0.2456(15) 0.112(11) Uiso 0.50 1 d P
O5 O 0.7088(4) 0.1718(3) 0.3066(3) 0.0416(17) Uani 1 1 d .
O6 O 0.6401(4) 0.1040(3) 0.3078(3) 0.0407(16) Uani 1 1 d .
O7 O 0.6159(5) 0.2083(3) 0.2345(3) 0.0450(18) Uani 1 1 d .
O8 O 0.5490(5) 0.1412(3) 0.2401(3) 0.0450(18) Uani 1 1 d .
O9 O 0.8425(4) 0.2513(3) 0.3024(3) 0.0397(17) Uani 1 1 d .
O10 O 0.9222(4) 0.2500(3) 0.3680(4) 0.050(2) Uani 1 1 d .
O11 O 0.7313(5) 0.2517(3) 0.3667(3) 0.0432(18) Uani 1 1 d .
O12 O 0.8143(4) 0.2514(4) 0.4296(3) 0.049(2) Uani 1 1 d .
O13 O 0.7240(4) 0.3365(3) 0.3089(3) 0.0404(16) Uani 1 1 d .
O14 O 0.6728(5) 0.4105(3) 0.3090(3) 0.049(2) Uani 1 1 d .
O15 O 0.6340(4) 0.3102(3) 0.2318(3) 0.0418(17) Uani 1 1 d .
O16 O 0.5882(5) 0.3854(3) 0.2323(4) 0.055(2) Uani 1 1 d .
Br1 Br 0.94816(15) 0.30763(5) 0.05042(10) 0.0653(4) Uani 1 1 d .
Br2 Br 0.98423(14) 0.22475(6) 0.14905(10) 0.0624(3) Uani 1 1 d .
Br3 Br 0.90415(15) 0.17638(5) 0.03603(9) 0.0571(3) Uani 1 1 d .
Br4 Br 0.76491(15) 0.26464(6) 0.04368(10) 0.0668(4) Uani 1 1 d .
Br5 Br 0.61678(16) 0.03813(5) 0.21550(10) 0.0666(4) Uani 1 1 d .
Br6 Br 0.42673(15) 0.05671(5) 0.23564(10) 0.0710(5) Uani 1 1 d .
Br7 Br 0.55224(15) 0.00517(5) 0.33360(10) 0.0604(4) Uani 1 1 d .
Br8 Br 0.48082(15) 0.12432(6) 0.34534(10) 0.0674(4) Uani 1 1 d .
Br9 Br 0.91800(18) 0.15947(6) 0.43809(12) 0.0942(7) Uani 1 1 d .
Br10 Br 0.90516(15) 0.24860(7) 0.53269(10) 0.0691(4) Uani 1 1 d .
Br11 Br 0.92594(16) 0.33967(6) 0.44095(11) 0.0746(4) Uani 1 1 d .
Br12 Br 1.06079(14) 0.24485(6) 0.44849(10) 0.0614(4) Uani 1 1 d .
Br13 Br 0.48948(16) 0.48297(7) 0.22023(10) 0.0774(5) Uani 1 1 d .
Br14 Br 0.50158(15) 0.40600(6) 0.32849(10) 0.0663(4) Uani 1 1 d .
Br15 Br 0.60012(15) 0.51808(5) 0.32972(10) 0.0670(4) Uani 1 1 d .
Br16 Br 0.68479(16) 0.48125(6) 0.21733(10) 0.0700(4) Uani 1 1 d .
Gd1 Gd 0.71398(12) 0.254682(18) 0.27646(8) 0.03520(11) Uani 1 1 d .
Re1 Re 0.87853(12) 0.243634(15) 0.09228(8) 0.04433(11) Uani 1 1 d .
Re2 Re 0.54188(12) 0.076820(16) 0.27996(8) 0.04478(11) Uani 1 1 d .
Re3 Re 0.92616(12) 0.249171(17) 0.44382(8) 0.04309(11) Uani 1 1 d .
Re4 Re 0.58909(12) 0.449238(19) 0.27214(8) 0.05306(13) Uani 1 1 d .
C17 C 0.9709 0.3430 0.2295 0.059 Uiso 1 1 d .
H17A H 0.9266 0.3270 0.2403 0.071 Uiso 1 1 calc R
H17B H 0.9867 0.3265 0.1999 0.071 Uiso 1 1 calc R
C18 C 1.0297 0.3379 0.2689 0.062 Uiso 1 1 d .
H18A H 1.0132 0.3503 0.3003 0.074 Uiso 1 1 calc R
H18B H 1.0741 0.3550 0.2600 0.074 Uiso 1 1 calc R
C19 C 1.0427 0.2829 0.2714 0.072 Uiso 1 1 d .
H19A H 0.9964 0.2666 0.2773 0.086 Uiso 1 1 calc R
H19B H 1.0603 0.2716 0.2399 0.086 Uiso 1 1 calc R
C20 C 1.0972 0.2697 0.3113 0.089 Uiso 1 1 d .
H20A H 1.1047 0.2351 0.3113 0.134 Uiso 1 1 calc R
H20B H 1.0791 0.2796 0.3427 0.134 Uiso 1 1 calc R
H20C H 1.1431 0.2858 0.3056 0.134 Uiso 1 1 calc R
C21 C 1.0179 0.4210 0.1957 0.057 Uiso 1 1 d .
H21A H 1.0550 0.4254 0.2219 0.069 Uiso 1 1 calc R
H21B H 1.0024 0.4530 0.1846 0.069 Uiso 1 1 calc R
C22 C 1.0525 0.3944 0.1528 0.084 Uiso 1 1 d .
H22A H 1.0143 0.3848 0.1291 0.101 Uiso 1 1 calc R
H22B H 1.0769 0.3652 0.1650 0.101 Uiso 1 1 calc R
C23 C 1.1108 0.4282 0.1263 0.076 Uiso 1 1 d .
H23A H 1.1422 0.4447 0.1506 0.092 Uiso 1 1 calc R
H23B H 1.1414 0.4091 0.1049 0.092 Uiso 1 1 calc R
C24 C 1.0667 0.4636 0.0973 0.101 Uiso 1 1 d .
H24A H 1.0989 0.4862 0.0817 0.152 Uiso 1 1 calc R
H24B H 1.0348 0.4809 0.1189 0.152 Uiso 1 1 calc R
H24C H 1.0377 0.4468 0.0726 0.152 Uiso 1 1 calc R
C25 C 0.8910 0.3928 0.1785 0.058 Uiso 1 1 d .
H25A H 0.8492 0.3775 0.1936 0.070 Uiso 1 1 calc R
H25B H 0.9063 0.3716 0.1520 0.070 Uiso 1 1 calc R
C26 C 0.8646 0.4406 0.1553 0.065 Uiso 1 1 d .
H26A H 0.9050 0.4564 0.1390 0.078 Uiso 1 1 calc R
H26B H 0.8474 0.4622 0.1808 0.078 Uiso 1 1 calc R
C27 C 0.8018 0.4302 0.1175 0.070 Uiso 1 1 d .
H27A H 0.8187 0.4073 0.0930 0.084 Uiso 1 1 calc R
H27B H 0.7609 0.4155 0.1342 0.084 Uiso 1 1 calc R
C28 C 0.7764 0.4756 0.0924 0.092 Uiso 1 1 d .
H28A H 0.7382 0.4679 0.0684 0.137 Uiso 1 1 calc R
H28B H 0.8170 0.4904 0.0761 0.137 Uiso 1 1 calc R
H28C H 0.7577 0.4977 0.1164 0.137 Uiso 1 1 calc R
C29 C 0.9310 0.4229 0.2616 0.054 Uiso 1 1 d .
H29A H 0.9199 0.4560 0.2518 0.065 Uiso 1 1 calc R
H29B H 0.9728 0.4239 0.2846 0.065 Uiso 1 1 calc R
C30 C 0.8647 0.4025 0.2888 0.056 Uiso 1 1 d .
H30A H 0.8206 0.4066 0.2683 0.068 Uiso 1 1 calc R
H30B H 0.8718 0.3679 0.2944 0.068 Uiso 1 1 calc R
C31 C 0.8546 0.4276 0.3379 0.062 Uiso 1 1 d .
H31A H 0.8185 0.4098 0.3565 0.074 Uiso 1 1 calc R
H31B H 0.9008 0.4269 0.3567 0.074 Uiso 1 1 calc R
C32 C 0.8296 0.4798 0.3321 0.077 Uiso 1 1 d .
H32A H 0.8239 0.4940 0.3642 0.115 Uiso 1 1 calc R
H32B H 0.7834 0.4807 0.3140 0.115 Uiso 1 1 calc R
H32C H 0.8658 0.4978 0.3145 0.115 Uiso 1 1 calc R
N1 N 0.9528 0.3950 0.2166 0.054 Uiso 1 1 d .
C33 C 0.7105 0.2894 0.5611 0.085 Uiso 1 1 d .
H33A H 0.7384 0.2703 0.5382 0.102 Uiso 1 1 calc R
H33B H 0.7443 0.3125 0.5765 0.102 Uiso 1 1 calc R
C34 C 0.6844 0.2559 0.6007 0.102 Uiso 1 1 d .
H34A H 0.6618 0.2753 0.6261 0.123 Uiso 1 1 calc R
H34B H 0.6466 0.2349 0.5864 0.123 Uiso 1 1 calc R
C35 C 0.7414 0.2251 0.6246 0.181 Uiso 1 1 d .
H35A H 0.7518 0.1975 0.6036 0.217 Uiso 1 1 calc R
H35B H 0.7865 0.2436 0.6294 0.217 Uiso 1 1 calc R
C36 C 0.7156 0.2080 0.6725 0.247 Uiso 1 1 d .
H36A H 0.7553 0.1921 0.6903 0.371 Uiso 1 1 calc R
H36B H 0.6758 0.1854 0.6672 0.371 Uiso 1 1 calc R
H36C H 0.6988 0.2352 0.6914 0.371 Uiso 1 1 calc R
C37 C 0.6042 0.3495 0.5647 0.062 Uiso 1 1 d .
H37A H 0.5807 0.3282 0.5881 0.075 Uiso 1 1 calc R
H37B H 0.5657 0.3643 0.5442 0.075 Uiso 1 1 calc R
C38 C 0.6455 0.3904 0.5941 0.086 Uiso 1 1 d .
H38A H 0.6692 0.4123 0.5714 0.104 Uiso 1 1 calc R
H38B H 0.6831 0.3763 0.6159 0.104 Uiso 1 1 calc R
C39 C 0.5867 0.4198 0.6260 0.091 Uiso 1 1 d .
H39A H 0.5554 0.3966 0.6423 0.109 Uiso 1 1 calc R
H39B H 0.6131 0.4382 0.6515 0.109 Uiso 1 1 calc R
C40 C 0.5418 0.4520 0.5984 0.153 Uiso 1 1 d .
H40A H 0.5093 0.4686 0.6201 0.229 Uiso 1 1 calc R
H40B H 0.5134 0.4341 0.5742 0.229 Uiso 1 1 calc R
H40C H 0.5721 0.4753 0.5822 0.229 Uiso 1 1 calc R
C41 C 0.6934 0.3483 0.4963 0.068 Uiso 1 1 d .
H41A H 0.7266 0.3694 0.5151 0.082 Uiso 1 1 calc R
H41B H 0.7234 0.3271 0.4766 0.082 Uiso 1 1 calc R
C42 C 0.6483 0.3785 0.4628 0.088 Uiso 1 1 d .
H42A H 0.6155 0.3981 0.4823 0.106 Uiso 1 1 calc R
H42B H 0.6180 0.3573 0.4420 0.106 Uiso 1 1 calc R
C43 C 0.6912 0.4118 0.4300 0.096 Uiso 1 1 d .
H43A H 0.7320 0.3941 0.4164 0.115 Uiso 1 1 calc R
H43B H 0.6596 0.4229 0.4028 0.115 Uiso 1 1 calc R
C44 C 0.7197 0.4543 0.4581 0.152 Uiso 1 1 d .
H44A H 0.7439 0.4760 0.4360 0.229 Uiso 1 1 calc R
H44B H 0.7541 0.4435 0.4833 0.229 Uiso 1 1 calc R
H44C H 0.6796 0.4709 0.4730 0.229 Uiso 1 1 calc R
C45 C 0.6008 0.2828 0.5066 0.058 Uiso 1 1 d .
H45A H 0.5814 0.2618 0.5320 0.069 Uiso 1 1 calc R
H45B H 0.5597 0.3011 0.4926 0.069 Uiso 1 1 calc R
C46 C 0.6305 0.2514 0.4670 0.067 Uiso 1 1 d .
H46A H 0.6717 0.2328 0.4807 0.081 Uiso 1 1 calc R
H46B H 0.6489 0.2720 0.4410 0.081 Uiso 1 1 calc R
C47 C 0.5735 0.2163 0.4446 0.068 Uiso 1 1 d .
H47A H 0.5947 0.1995 0.4169 0.081 Uiso 1 1 calc R
H47B H 0.5612 0.1922 0.4692 0.081 Uiso 1 1 calc R
C48 C 0.5059 0.2414 0.4276 0.077 Uiso 1 1 d .
H48A H 0.4712 0.2179 0.4147 0.116 Uiso 1 1 calc R
H48B H 0.5175 0.2642 0.4022 0.116 Uiso 1 1 calc R
H48C H 0.4849 0.2583 0.4549 0.116 Uiso 1 1 calc R
N2 N 0.6532 0.3182 0.5313 0.064 Uiso 1 1 d .
C49 C 0.6250 0.1837 0.1045 0.279 Uiso 1 1 d .
H49A H 0.6178 0.1740 0.1385 0.334 Uiso 1 1 calc R
H49B H 0.6772 0.1902 0.1017 0.334 Uiso 1 1 calc R
C50 C 0.5875 0.2308 0.0980 0.148 Uiso 1 1 d .
H50A H 0.5365 0.2234 0.1046 0.178 Uiso 1 1 calc R
H50B H 0.5887 0.2365 0.0627 0.178 Uiso 1 1 calc R
C51 C 0.5983 0.2795 0.1195 0.285 Uiso 1 1 d .
H51A H 0.5655 0.2771 0.1470 0.428 Uiso 1 1 calc R
H51B H 0.6469 0.2751 0.1346 0.428 Uiso 1 1 calc R
C52 C 0.5989 0.3326 0.1132 0.253 Uiso 1 1 d .
H52A H 0.6155 0.3477 0.1435 0.379 Uiso 1 1 calc R
H52B H 0.5500 0.3437 0.1048 0.379 Uiso 1 1 calc R
H52C H 0.6314 0.3411 0.0873 0.379 Uiso 1 1 calc R
C53 C 0.5291 0.1252 0.0723 0.199 Uiso 1 1 d .
H53A H 0.5031 0.1449 0.0476 0.239 Uiso 1 1 calc R
H53B H 0.5234 0.0914 0.0626 0.239 Uiso 1 1 calc R
C54 C 0.4942 0.1322 0.1200 0.140 Uiso 1 1 d .
H54A H 0.5079 0.1639 0.1330 0.168 Uiso 1 1 calc R
H54B H 0.5128 0.1079 0.1431 0.168 Uiso 1 1 calc R
C55 C 0.4128 0.1289 0.1168 0.245 Uiso 1 1 d .
H55A H 0.3940 0.1281 0.1500 0.294 Uiso 1 1 calc R
H55B H 0.3934 0.1577 0.1004 0.294 Uiso 1 1 calc R
C56 C 0.3866 0.0856 0.0897 0.199 Uiso 1 1 d .
H56A H 0.3341 0.0871 0.0853 0.299 Uiso 1 1 calc R
H56B H 0.3999 0.0569 0.1081 0.299 Uiso 1 1 calc R
H56C H 0.4089 0.0845 0.0580 0.299 Uiso 1 1 calc R
C57 C 0.6326 0.1473 0.0197 0.153 Uiso 1 1 d .
H57A H 0.5983 0.1702 0.0046 0.184 Uiso 1 1 calc R
H57B H 0.6800 0.1636 0.0224 0.184 Uiso 1 1 calc R
C58 C 0.6403 0.1069 -0.0146 0.171 Uiso 1 1 d .
H58A H 0.5914 0.1018 -0.0290 0.205 Uiso 1 1 calc R
H58B H 0.6506 0.0787 0.0060 0.205 Uiso 1 1 calc R
C59 C 0.6905 0.1028 -0.0560 0.136 Uiso 1 1 d .
H59A H 0.7218 0.1311 -0.0594 0.164 Uiso 1 1 calc R
H59B H 0.7199 0.0734 -0.0548 0.164 Uiso 1 1 calc R
C60 C 0.6305 0.1009 -0.0930 0.183 Uiso 1 1 d .
H60A H 0.6504 0.0966 -0.1251 0.275 Uiso 1 1 calc R
H60B H 0.6031 0.1307 -0.0922 0.275 Uiso 1 1 calc R
H60C H 0.5986 0.0741 -0.0858 0.275 Uiso 1 1 calc R
C61 C 0.6458 0.0914 0.0986 0.159 Uiso 1 1 d .
H61A H 0.6324 0.0913 0.1331 0.191 Uiso 1 1 calc R
H61B H 0.6261 0.0620 0.0836 0.191 Uiso 1 1 calc R
C62 C 0.7256 0.0902 0.0963 0.092 Uiso 1 1 d .
H62A H 0.7394 0.1227 0.0861 0.110 Uiso 1 1 calc R
H62B H 0.7356 0.0692 0.0685 0.110 Uiso 1 1 calc R
C63 C 0.7807 0.0767 0.1346 0.110 Uiso 1 1 d .
H63A H 0.8191 0.1013 0.1355 0.132 Uiso 1 1 calc R
H63B H 0.7574 0.0771 0.1664 0.132 Uiso 1 1 calc R
C64 C 0.8151 0.0290 0.1278 0.247 Uiso 1 1 d .
H64A H 0.8529 0.0242 0.1529 0.371 Uiso 1 1 calc R
H64B H 0.8363 0.0275 0.0958 0.371 Uiso 1 1 calc R
H64C H 0.7785 0.0039 0.1305 0.371 Uiso 1 1 calc R
N3 N 0.6077 0.1378 0.0717 0.056 Uiso 1 1 d .
C65 C 0.3221 0.1275 0.4419 0.061 Uiso 1 1 d .
H65A H 0.3141 0.1411 0.4743 0.073 Uiso 1 1 calc R
H65B H 0.3635 0.1445 0.4280 0.073 Uiso 1 1 calc R
C66 C 0.3427 0.0734 0.4480 0.061 Uiso 1 1 d .
H66A H 0.3028 0.0564 0.4636 0.073 Uiso 1 1 calc R
H66B H 0.3489 0.0591 0.4156 0.073 Uiso 1 1 calc R
C67 C 0.4119 0.0665 0.4784 0.069 Uiso 1 1 d .
H67A H 0.4039 0.0768 0.5121 0.083 Uiso 1 1 calc R
H67B H 0.4506 0.0866 0.4652 0.083 Uiso 1 1 calc R
C68 C 0.4362 0.0133 0.4783 0.093 Uiso 1 1 d .
H68A H 0.4810 0.0098 0.4976 0.139 Uiso 1 1 calc R
H68B H 0.4442 0.0031 0.4450 0.139 Uiso 1 1 calc R
H68C H 0.3985 -0.0065 0.4923 0.139 Uiso 1 1 calc R
C69 C 0.1884 0.1095 0.4265 0.070 Uiso 1 1 d .
H69A H 0.1482 0.1190 0.4042 0.084 Uiso 1 1 calc R
H69B H 0.1971 0.0751 0.4210 0.084 Uiso 1 1 calc R
C70 C 0.1633 0.1148 0.4763 0.095 Uiso 1 1 d .
H70A H 0.1496 0.1485 0.4817 0.114 Uiso 1 1 calc R
H70B H 0.2034 0.1070 0.4994 0.114 Uiso 1 1 calc R
C71 C 0.0977 0.0823 0.4870 0.136 Uiso 1 1 d .
H71A H 0.0598 0.0891 0.4620 0.163 Uiso 1 1 calc R
H71B H 0.1132 0.0489 0.4821 0.163 Uiso 1 1 calc R
C72 C 0.0631 0.0847 0.5353 0.210 Uiso 1 1 d .
H72A H 0.0258 0.0602 0.5370 0.315 Uiso 1 1 calc R
H72B H 0.0413 0.1162 0.5394 0.315 Uiso 1 1 calc R
H72C H 0.0997 0.0794 0.5610 0.315 Uiso 1 1 calc R
C73 C 0.2390 0.1916 0.4125 0.054 Uiso 1 1 d .
H73A H 0.1982 0.1982 0.3895 0.065 Uiso 1 1 calc R
H73B H 0.2230 0.1996 0.4454 0.065 Uiso 1 1 calc R
C74 C 0.3019 0.2244 0.4001 0.080 Uiso 1 1 d .
H74A H 0.3413 0.2207 0.4248 0.096 Uiso 1 1 calc R
H74B H 0.3208 0.2153 0.3682 0.096 Uiso 1 1 calc R
C75 C 0.2776 0.2753 0.3986 0.083 Uiso 1 1 d .
H75A H 0.2565 0.2832 0.4301 0.100 Uiso 1 1 calc R
H75B H 0.2388 0.2784 0.3734 0.100 Uiso 1 1 calc R
C76 C 0.3370 0.3119 0.3881 0.111 Uiso 1 1 d .
H76A H 0.3166 0.3441 0.3886 0.167 Uiso 1 1 calc R
H76B H 0.3565 0.3056 0.3561 0.167 Uiso 1 1 calc R
H76C H 0.3757 0.3094 0.4129 0.167 Uiso 1 1 calc R
C77 C 0.2718 0.1226 0.3574 0.070 Uiso 1 1 d .
H77A H 0.3196 0.1356 0.3493 0.084 Uiso 1 1 calc R
H77B H 0.2754 0.0875 0.3561 0.084 Uiso 1 1 calc R
C78 C 0.2188 0.1381 0.3186 0.079 Uiso 1 1 d .
H78A H 0.2199 0.1732 0.3152 0.095 Uiso 1 1 calc R
H78B H 0.1694 0.1285 0.3271 0.095 Uiso 1 1 calc R
C79 C 0.2396 0.1143 0.2706 0.112 Uiso 1 1 d .
H79A H 0.2904 0.1206 0.2624 0.134 Uiso 1 1 calc R
H79B H 0.2306 0.0795 0.2706 0.134 Uiso 1 1 calc R
C80 C 0.1872 0.1407 0.2381 0.278 Uiso 1 1 d .
H80A H 0.1933 0.1306 0.2045 0.417 Uiso 1 1 calc R
H80B H 0.1960 0.1750 0.2409 0.417 Uiso 1 1 calc R
H80C H 0.1378 0.1336 0.2476 0.417 Uiso 1 1 calc R
N4 N 0.2569 0.1367 0.4106 0.053 Uiso 1 1 d .
C81 C 0.8621 -0.0043 0.3829 0.061 Uiso 1 1 d .
H81A H 0.8874 -0.0285 0.3635 0.073 Uiso 1 1 calc R
H81B H 0.8230 -0.0206 0.4000 0.073 Uiso 1 1 calc R
C82 C 0.9157 0.0173 0.4204 0.074 Uiso 1 1 d .
H82A H 0.8901 0.0408 0.4403 0.089 Uiso 1 1 calc R
H82B H 0.9540 0.0344 0.4032 0.089 Uiso 1 1 calc R
C83 C 0.9509 -0.0205 0.4540 0.111 Uiso 1 1 d .
H83A H 0.9795 -0.0427 0.4345 0.133 Uiso 1 1 calc R
H83B H 0.9843 -0.0045 0.4775 0.133 Uiso 1 1 calc R
C84 C 0.8973 -0.0473 0.4804 0.172 Uiso 1 1 d .
H84A H 0.9216 -0.0711 0.5010 0.258 Uiso 1 1 calc R
H84B H 0.8644 -0.0633 0.4573 0.258 Uiso 1 1 calc R
H84C H 0.8699 -0.0255 0.5005 0.258 Uiso 1 1 calc R
C86 C 0.8088 -0.0273 0.2785 0.111 Uiso 1 1 d .
H86A H 0.8519 -0.0431 0.2932 0.133 Uiso 1 1 calc R
H86B H 0.8232 -0.0096 0.2494 0.133 Uiso 1 1 calc R
C87 C 0.7451 -0.0669 0.2647 0.131 Uiso 1 1 d .
H87A H 0.7309 -0.0846 0.2939 0.157 Uiso 1 1 calc R
H87B H 0.7019 -0.0510 0.2503 0.157 Uiso 1 1 calc R
C88 C 0.7779 -0.0992 0.2293 0.199 Uiso 1 1 d .
H88A H 0.7420 -0.1226 0.2180 0.299 Uiso 1 1 calc R
H88B H 0.8190 -0.1158 0.2448 0.299 Uiso 1 1 calc R
H88C H 0.7945 -0.0807 0.2017 0.299 Uiso 1 1 calc R
C85 C 0.7734 0.0063 0.3153 0.065 Uiso 1 1 d .
H85A H 0.7403 -0.0124 0.3354 0.078 Uiso 1 1 calc R
H85B H 0.7442 0.0304 0.2974 0.078 Uiso 1 1 calc R
C89 C 0.8887 0.0593 0.3191 0.064 Uiso 1 1 d .
H89A H 0.9227 0.0754 0.3420 0.077 Uiso 1 1 calc R
H89B H 0.9163 0.0352 0.3012 0.077 Uiso 1 1 calc R
C90 C 0.8590 0.0964 0.2827 0.087 Uiso 1 1 d .
H90A H 0.8372 0.1233 0.3004 0.104 Uiso 1 1 calc R
H90B H 0.8210 0.0818 0.2617 0.104 Uiso 1 1 calc R
C91 C 0.9254 0.1164 0.2491 0.104 Uiso 1 1 d .
H91A H 0.9521 0.0892 0.2353 0.124 Uiso 1 1 calc R
H91B H 0.9054 0.1359 0.2220 0.124 Uiso 1 1 calc R
C92 C 0.9748 0.1458 0.2803 0.096 Uiso 1 1 d .
H92A H 1.0131 0.1591 0.2606 0.144 Uiso 1 1 calc R
H92B H 0.9962 0.1258 0.3060 0.144 Uiso 1 1 calc R
H92C H 0.9475 0.1718 0.2948 0.144 Uiso 1 1 calc R
C93 C 0.7851 0.0707 0.3774 0.055 Uiso 1 1 d .
H93A H 0.8193 0.0912 0.3960 0.066 Uiso 1 1 calc R
H93B H 0.7597 0.0912 0.3532 0.066 Uiso 1 1 calc R
C94 C 0.7285 0.0511 0.4128 0.067 Uiso 1 1 d .
H94A H 0.6918 0.0321 0.3947 0.081 Uiso 1 1 calc R
H94B H 0.7525 0.0303 0.4372 0.081 Uiso 1 1 calc R
C95 C 0.6922 0.0931 0.4380 0.086 Uiso 1 1 d .
H95A H 0.7298 0.1131 0.4542 0.103 Uiso 1 1 calc R
H95B H 0.6668 0.1130 0.4133 0.103 Uiso 1 1 calc R
C96 C 0.6403 0.0775 0.4742 0.132 Uiso 1 1 d .
H96A H 0.6198 0.1054 0.4900 0.198 Uiso 1 1 calc R
H96B H 0.6650 0.0574 0.4985 0.198 Uiso 1 1 calc R
H96C H 0.6015 0.0592 0.4581 0.198 Uiso 1 1 calc R
N5 N 0.8297 0.0325 0.3495 0.056 Uiso 1 1 d .

loop_
_atom_site_aniso_label
_atom_site_aniso_U_11
_atom_site_aniso_U_22
_atom_site_aniso_U_33
_atom_site_aniso_U_23
_atom_site_aniso_U_13
_atom_site_aniso_U_12
C1 0.044(5) 0.023(4) 0.040(5) -0.004(4) -0.004(4) -0.004(4)
C2 0.045(5) 0.029(5) 0.041(5) -0.003(4) -0.012(5) 0.001(4)
C3 0.035(5) 0.027(5) 0.049(6) 0.000(4) -0.012(4) -0.014(4)
C4 0.037(5) 0.019(4) 0.052(6) 0.006(4) -0.010(4) -0.004(4)
C5 0.040(6) 0.050(6) 0.032(5) 0.000(4) -0.016(5) -0.002(4)
C6 0.033(5) 0.042(6) 0.045(6) -0.001(4) -0.017(5) 0.002(4)
C7 0.045(6) 0.028(5) 0.048(6) 0.000(4) 0.000(5) 0.005(4)
C8 0.044(6) 0.034(5) 0.047(6) -0.002(4) -0.006(5) 0.009(4)
O1 0.050(4) 0.028(3) 0.045(4) -0.004(3) 0.001(3) -0.009(3)
O2 0.063(5) 0.029(4) 0.054(5) -0.010(3) 0.017(4) -0.005(3)
O1W 0.048(5) 0.066(6) 0.058(6) 0.007(4) 0.006(4) 0.003(4)
O3 0.061(5) 0.034(4) 0.037(4) -0.002(3) 0.002(4) -0.009(3)
O4 0.056(5) 0.029(4) 0.042(4) -0.005(3) 0.001(4) -0.005(3)
O5 0.039(4) 0.031(4) 0.053(4) 0.014(3) -0.012(3) -0.004(3)
O6 0.041(4) 0.033(4) 0.047(4) 0.005(3) -0.009(3) 0.003(3)
O7 0.039(4) 0.038(4) 0.057(5) 0.011(3) -0.016(4) -0.018(3)
O8 0.049(4) 0.028(4) 0.057(5) 0.008(3) -0.020(4) -0.013(3)
O9 0.026(3) 0.049(4) 0.044(4) -0.013(3) -0.010(3) 0.003(3)
O10 0.021(3) 0.070(6) 0.057(5) -0.014(4) -0.017(4) 0.007(3)
O11 0.033(4) 0.055(5) 0.041(4) -0.001(3) -0.011(3) -0.001(3)
O12 0.023(4) 0.090(7) 0.033(4) -0.002(4) -0.021(3) -0.007(3)
O13 0.036(4) 0.040(4) 0.045(4) -0.006(3) -0.010(3) 0.000(3)
O14 0.049(5) 0.041(4) 0.056(5) -0.012(4) -0.020(4) 0.011(4)
O15 0.041(4) 0.034(4) 0.050(4) -0.002(3) -0.015(3) 0.010(3)
O16 0.048(5) 0.051(5) 0.066(6) -0.007(4) -0.020(4) 0.030(4)
Br1 0.0844(10) 0.0420(6) 0.0710(9) -0.0065(6) 0.0278(8) -0.0154(6)
Br2 0.0525(7) 0.0724(9) 0.0620(8) -0.0164(7) -0.0033(6) 0.0037(6)
Br3 0.0770(9) 0.0397(6) 0.0550(7) -0.0126(5) 0.0090(6) -0.0062(6)
Br4 0.0705(9) 0.0661(9) 0.0633(9) 0.0182(7) -0.0071(7) 0.0003(7)
Br5 0.0919(11) 0.0484(7) 0.0590(8) -0.0069(6) -0.0084(8) 0.0072(7)
Br6 0.0637(8) 0.0501(7) 0.0966(11) 0.0156(7) -0.0390(8) -0.0227(7)
Br7 0.0678(8) 0.0413(6) 0.0709(8) 0.0122(6) -0.0213(7) -0.0196(6)
Br8 0.0579(8) 0.0673(9) 0.0775(10) -0.0025(7) 0.0080(7) 0.0019(7)
Br9 0.1101(15) 0.0442(8) 0.1252(16) -0.0053(9) -0.0516(13) -0.0045(9)
Br10 0.0480(7) 0.1109(14) 0.0475(7) 0.0002(7) -0.0139(6) -0.0023(7)
Br11 0.0768(10) 0.0466(7) 0.0985(12) -0.0077(8) -0.0286(9) 0.0022(7)
Br12 0.0361(6) 0.0865(10) 0.0607(8) -0.0185(7) -0.0155(6) 0.0097(6)
Br13 0.0808(10) 0.0773(11) 0.0728(9) 0.0053(8) -0.0176(8) 0.0430(9)
Br14 0.0600(8) 0.0605(8) 0.0782(10) 0.0028(7) -0.0032(7) 0.0140(7)
Br15 0.0814(10) 0.0432(7) 0.0762(9) -0.0120(6) -0.0026(8) 0.0186(7)
Br16 0.0801(10) 0.0593(8) 0.0709(9) 0.0079(7) 0.0073(8) 0.0211(7)
Gd1 0.0330(2) 0.0307(2) 0.0413(3) 0.0019(2) -0.0079(2) -0.00266(18)
Re1 0.0549(3) 0.0298(2) 0.0485(2) -0.00476(18) 0.0056(2) -0.00512(19)
Re2 0.0446(2) 0.0324(2) 0.0565(3) 0.00250(18) -0.01452(19) -0.00922(17)
Re3 0.0349(2) 0.0466(2) 0.0470(2) -0.00687(18) -0.01259(19) 0.00022(16)
Re4 0.0582(3) 0.0423(3) 0.0581(3) -0.0036(2) -0.0086(2) 0.0201(2)

loop_
_atom_type_symbol
_atom_type_description
_atom_type_scat_dispersion_real
_atom_type_scat_dispersion_imag
_atom_type_scat_source
C C 0.0033 0.0016 'International Tables Vol C Tables 4.2.6.8 and 6.1.1.4'
H H 0.0000 0.0000 'International Tables Vol C Tables 4.2.6.8 and 6.1.1.4'
N N 0.0061 0.0033 'International Tables Vol C Tables 4.2.6.8 and 6.1.1.4'
O O 0.0106 0.0060 'International Tables Vol C Tables 4.2.6.8 and 6.1.1.4'
Br Br -0.2901 2.4595 'International Tables Vol C Tables 4.2.6.8 and 6.1.1.4'
Gd Gd -0.1653 3.9035 'International Tables Vol C Tables 4.2.6.8 and 6.1.1.4'
Re Re -1.0185 7.2310 'International Tables Vol C Tables 4.2.6.8 and 6.1.1.4'

loop_
_geom_angle_atom_site_label_1
_geom_angle_atom_site_label_2
_geom_angle_atom_site_label_3
_geom_angle
O1 C1 O2 125.6(9)
O1 C1 C2 120.3(9)
O2 C1 C2 114.1(8)
O3 C2 O4 125.4(10)
O3 C2 C1 118.0(9)
O4 C2 C1 116.6(9)
O5 C3 O6 126.1(10)
O5 C3 C4 118.2(9)
O6 C3 C4 115.6(8)
O7 C4 O8 124.3(10)
O7 C4 C3 120.2(9)
O8 C4 C3 115.5(8)
O9 C5 O10 125.8(12)
O9 C5 C6 121.1(10)
O10 C5 C6 113.1(10)
O11 C6 O12 125.6(12)
O11 C6 C5 118.0(11)
O12 C6 C5 116.4(10)
O13 C7 O14 123.5(11)
O13 C7 C8 119.3(9)
O14 C7 C8 117.2(9)
O16 C8 O15 126.2(11)
O16 C8 C7 115.5(10)
O15 C8 C7 118.4(10)
C1 O1 Gd1 117.9(6)
C1 O2 Re1 116.5(6)
C2 O3 Gd1 117.4(7)
C2 O4 Re1 113.9(7)
C3 O5 Gd1 116.9(7)
C3 O6 Re2 114.5(6)
C4 O7 Gd1 115.0(7)
C4 O8 Re2 114.6(7)
C5 O9 Gd1 116.6(8)
C5 O10 Re3 116.4(8)
C6 O11 Gd1 116.9(8)
C6 O12 Re3 115.2(8)
C7 O13 Gd1 116.3(7)
C7 O14 Re4 112.1(7)
C8 O15 Gd1 117.0(7)
C8 O16 Re4 116.0(8)
O1W Gd1 O15 72.8(3)
O1W Gd1 O13 79.5(3)
O15 Gd1 O13 68.3(3)
O1W Gd1 O9 133.1(3)
O15 Gd1 O9 137.1(3)
O13 Gd1 O9 82.5(2)
O1W Gd1 O5 81.2(3)
O15 Gd1 O5 137.4(3)
O13 Gd1 O5 139.0(3)
O9 Gd1 O5 85.0(3)
O1W Gd1 O1 141.5(3)
O15 Gd1 O1 70.8(3)
O13 Gd1 O1 76.0(3)
O9 Gd1 O1 72.1(3)
O5 Gd1 O1 135.6(3)
O1W Gd1 O7 69.3(3)
O15 Gd1 O7 71.1(3)
O13 Gd1 O7 134.4(3)
O9 Gd1 O7 143.0(3)
O5 Gd1 O7 68.3(3)
O1 Gd1 O7 109.3(3)
O1W Gd1 O11 65.8(3)
O15 Gd1 O11 125.3(3)
O13 Gd1 O11 70.3(3)
O9 Gd1 O11 67.4(3)
O5 Gd1 O11 68.8(3)
O1 Gd1 O11 129.7(3)
O7 Gd1 O11 121.0(3)
O1W Gd1 O3 135.6(3)
O15 Gd1 O3 103.3(3)
O13 Gd1 O3 141.7(3)
O9 Gd1 O3 80.4(3)
O5 Gd1 O3 72.9(3)
O1 Gd1 O3 66.2(3)
O7 Gd1 O3 67.8(3)
O11 Gd1 O3 131.2(3)
O2 Re1 O4 78.3(3)
O2 Re1 Br3 170.1(2)
O4 Re1 Br3 92.3(2)
O2 Re1 Br1 91.2(2)
O4 Re1 Br1 169.4(2)
Br3 Re1 Br1 98.29(5)
O2 Re1 Br2 88.4(3)
O4 Re1 Br2 86.1(2)
Br3 Re1 Br2 93.99(6)
Br1 Re1 Br2 92.04(6)
O2 Re1 Br4 86.1(3)
O4 Re1 Br4 89.7(2)
Br3 Re1 Br4 90.93(6)
Br1 Re1 Br4 91.17(6)
Br2 Re1 Br4 173.68(6)
O6 Re2 O8 79.4(3)
O6 Re2 Br6 169.4(2)
O8 Re2 Br6 90.2(2)
O6 Re2 Br7 91.3(2)
O8 Re2 Br7 170.7(2)
Br6 Re2 Br7 99.15(5)
O6 Re2 Br5 85.8(2)
O8 Re2 Br5 87.5(3)
Br6 Re2 Br5 92.12(7)
Br7 Re2 Br5 92.14(6)
O6 Re2 Br8 87.0(2)
O8 Re2 Br8 87.6(3)
Br6 Re2 Br8 94.30(7)
Br7 Re2 Br8 91.66(6)
Br5 Re2 Br8 171.93(6)
O10 Re3 O12 78.8(3)
O10 Re3 Br10 169.0(2)
O12 Re3 Br10 90.2(2)
O10 Re3 Br12 93.4(2)
O12 Re3 Br12 172.1(2)
Br10 Re3 Br12 97.62(6)
O10 Re3 Br9 87.0(3)
O12 Re3 Br9 87.8(3)
Br10 Re3 Br9 92.55(8)
Br12 Re3 Br9 90.74(7)
O10 Re3 Br11 87.6(3)
O12 Re3 Br11 87.9(3)
Br10 Re3 Br11 92.12(7)
Br12 Re3 Br11 92.91(6)
Br9 Re3 Br11 173.65(7)
O16 Re4 O14 79.1(3)
O16 Re4 Br13 91.6(2)
O14 Re4 Br13 170.7(2)
O16 Re4 Br15 171.1(2)
O14 Re4 Br15 92.5(2)
Br13 Re4 Br15 96.78(6)
O16 Re4 Br16 89.1(3)
O14 Re4 Br16 87.3(3)
Br13 Re4 Br16 92.41(7)
Br15 Re4 Br16 93.45(7)
O16 Re4 Br14 85.4(3)
O14 Re4 Br14 86.2(3)
Br13 Re4 Br14 93.26(7)
Br15 Re4 Br14 91.20(6)
Br16 Re4 Br14 172.20(5)
C18 C17 N1 113.7
C18 C17 H17A 108.8
N1 C17 H17A 108.8
C18 C17 H17B 108.8
N1 C17 H17B 108.8
H17A C17 H17B 107.7
C17 C18 C19 103.3
C17 C18 H18A 111.1
C19 C18 H18A 111.1
C17 C18 H18B 111.1
C19 C18 H18B 111.1
H18A C18 H18B 109.1
C20 C19 C18 111.8
C20 C19 H19A 109.3
C18 C19 H19A 109.3
C20 C19 H19B 109.3
C18 C19 H19B 109.3
H19A C19 H19B 107.9
C19 C20 H20A 109.5
C19 C20 H20B 109.5
H20A C20 H20B 109.5
C19 C20 H20C 109.5
H20A C20 H20C 109.5
H20B C20 H20C 109.5
N1 C21 C22 113.8
N1 C21 H21A 108.8
C22 C21 H21A 108.8
N1 C21 H21B 108.8
C22 C21 H21B 108.8
H21A C21 H21B 107.7
C21 C22 C23 110.9
C21 C22 H22A 109.5
C23 C22 H22A 109.5
C21 C22 H22B 109.5
C23 C22 H22B 109.5
H22A C22 H22B 108.0
C24 C23 C22 105.5
C24 C23 H23A 110.7
C22 C23 H23A 110.7
C24 C23 H23B 110.7
C22 C23 H23B 110.7
H23A C23 H23B 108.8
C23 C24 H24A 109.5
C23 C24 H24B 109.5
H24A C24 H24B 109.5
C23 C24 H24C 109.5
H24A C24 H24C 109.5
H24B C24 H24C 109.5
N1 C25 C26 117.8
N1 C25 H25A 107.8
C26 C25 H25A 107.8
N1 C25 H25B 107.8
C26 C25 H25B 107.8
H25A C25 H25B 107.2
C25 C26 C27 109.4
C25 C26 H26A 109.8
C27 C26 H26A 109.8
C25 C26 H26B 109.8
C27 C26 H26B 109.8
H26A C26 H26B 108.2
C28 C27 C26 111.3
C28 C27 H27A 109.4
C26 C27 H27A 109.4
C28 C27 H27B 109.4
C26 C27 H27B 109.4
H27A C27 H27B 108.0
C27 C28 H28A 109.5
C27 C28 H28B 109.5
H28A C28 H28B 109.5
C27 C28 H28C 109.5
H28A C28 H28C 109.5
H28B C28 H28C 109.5
N1 C29 C30 115.6
N1 C29 H29A 108.4
C30 C29 H29A 108.4
N1 C29 H29B 108.4
C30 C29 H29B 108.4
H29A C29 H29B 107.4
C31 C30 C29 111.8
C31 C30 H30A 109.3
C29 C30 H30A 109.3
C31 C30 H30B 109.3
C29 C30 H30B 109.3
H30A C30 H30B 107.9
C32 C31 C30 112.7
C32 C31 H31A 109.0
C30 C31 H31A 109.0
C32 C31 H31B 109.0
C30 C31 H31B 109.0
H31A C31 H31B 107.8
C31 C32 H32A 109.5
C31 C32 H32B 109.5
H32A C32 H32B 109.5
C31 C32 H32C 109.5
H32A C32 H32C 109.5
H32B C32 H32C 109.5
C29 N1 C25 111.5
C29 N1 C17 110.9
C25 N1 C17 105.9
C29 N1 C21 106.9
C25 N1 C21 109.9
C17 N1 C21 111.7
C34 C33 N2 118.3
C34 C33 H33A 107.7
N2 C33 H33A 107.7
C34 C33 H33B 107.7
N2 C33 H33B 107.7
H33A C33 H33B 107.1
C35 C34 C33 115.8
C35 C34 H34A 108.3
C33 C34 H34A 108.3
C35 C34 H34B 108.3
C33 C34 H34B 108.3
H34A C34 H34B 107.4
C36 C35 C34 109.4
C36 C35 H35A 109.8
C34 C35 H35A 109.8
C36 C35 H35B 109.8
C34 C35 H35B 109.8
H35A C35 H35B 108.2
C35 C36 H36A 109.5
C35 C36 H36B 109.5
H36A C36 H36B 109.5
C35 C36 H36C 109.5
H36A C36 H36C 109.5
H36B C36 H36C 109.5
N2 C37 C38 115.0
N2 C37 H37A 108.5
C38 C37 H37A 108.5
N2 C37 H37B 108.5
C38 C37 H37B 108.5
H37A C37 H37B 107.5
C37 C38 C39 108.6
C37 C38 H38A 110.0
C39 C38 H38A 110.0
C37 C38 H38B 110.0
C39 C38 H38B 110.0
H38A C38 H38B 108.4
C40 C39 C38 114.6
C40 C39 H39A 108.6
C38 C39 H39A 108.6
C40 C39 H39B 108.6
C38 C39 H39B 108.6
H39A C39 H39B 107.6
C39 C40 H40A 109.5
C39 C40 H40B 109.5
H40A C40 H40B 109.5
C39 C40 H40C 109.5
H40A C40 H40C 109.5
H40B C40 H40C 109.5
C42 C41 N2 116.1
C42 C41 H41A 108.3
N2 C41 H41A 108.3
C42 C41 H41B 108.3
N2 C41 H41B 108.3
H41A C41 H41B 107.4
C41 C42 C43 114.8
C41 C42 H42A 108.6
C43 C42 H42A 108.6
C41 C42 H42B 108.6
C43 C42 H42B 108.6
H42A C42 H42B 107.6
C44 C43 C42 111.0
C44 C43 H43A 109.4
C42 C43 H43A 109.4
C44 C43 H43B 109.4
C42 C43 H43B 109.4
H43A C43 H43B 108.0
C43 C44 H44A 109.5
C43 C44 H44B 109.5
H44A C44 H44B 109.5
C43 C44 H44C 109.5
H44A C44 H44C 109.5
H44B C44 H44C 109.5
C46 C45 N2 117.1
C46 C45 H45A 108.0
N2 C45 H45A 108.0
C46 C45 H45B 108.0
N2 C45 H45B 108.0
H45A C45 H45B 107.3
C45 C46 C47 113.3
C45 C46 H46A 108.9
C47 C46 H46A 108.9
C45 C46 H46B 108.9
C47 C46 H46B 108.9
H46A C46 H46B 107.7
C48 C47 C46 112.3
C48 C47 H47A 109.1
C46 C47 H47A 109.1
C48 C47 H47B 109.1
C46 C47 H47B 109.1
H47A C47 H47B 107.9
C47 C48 H48A 109.5
C47 C48 H48B 109.5
H48A C48 H48B 109.5
C47 C48 H48C 109.5
H48A C48 H48C 109.5
H48B C48 H48C 109.5
C41 N2 C45 113.5
C41 N2 C33 106.9
C45 N2 C33 108.4
C41 N2 C37 111.6
C45 N2 C37 104.5
C33 N2 C37 112.0
C50 C49 N3 123.7
C50 C49 H49A 106.4
N3 C49 H49A 106.4
C50 C49 H49B 106.4
N3 C49 H49B 106.4
H49A C49 H49B 106.5
C49 C50 C51 134.2
C49 C50 H50A 103.7
C51 C50 H50A 103.7
C49 C50 H50B 103.7
C51 C50 H50B 103.7
H50A C50 H50B 105.3
C52 C51 C50 149.3
C52 C51 H51A 99.4
C50 C51 H51A 99.4
C52 C51 H51B 99.4
C50 C51 H51B 99.4
H51A C51 H51B 104.0
C51 C52 H52A 109.5
C51 C52 H52B 109.5
H52A C52 H52B 109.5
C51 C52 H52C 109.5
H52A C52 H52C 109.5
H52B C52 H52C 109.5
C54 C53 N3 115.1
C54 C53 H53A 108.5
N3 C53 H53A 108.5
C54 C53 H53B 108.5
N3 C53 H53B 108.5
H53A C53 H53B 107.5
C53 C54 C55 113.3
C53 C54 H54A 108.9
C55 C54 H54A 108.9
C53 C54 H54B 108.9
C55 C54 H54B 108.9
H54A C54 H54B 107.7
C56 C55 C54 112.8
C56 C55 H55A 109.0
C54 C55 H55A 109.0
C56 C55 H55B 109.0
C54 C55 H55B 109.0
H55A C55 H55B 107.8
C55 C56 H56A 109.5
C55 C56 H56B 109.5
H56A C56 H56B 109.5
C55 C56 H56C 109.5
H56A C56 H56C 109.5
H56B C56 H56C 109.5
C58 C57 N3 119.8
C58 C57 H57A 107.4
N3 C57 H57A 107.4
C58 C57 H57B 107.4
N3 C57 H57B 107.4
H57A C57 H57B 106.9
C57 C58 C59 128.0
C57 C58 H58A 105.3
C59 C58 H58A 105.3
C57 C58 H58B 105.3
C59 C58 H58B 105.3
H58A C58 H58B 106.0
C60 C59 C58 93.3
C60 C59 H59A 113.1
C58 C59 H59A 113.1
C60 C59 H59B 113.1
C58 C59 H59B 113.1
H59A C59 H59B 110.4
C59 C60 H60A 109.5
C59 C60 H60B 109.5
H60A C60 H60B 109.5
C59 C60 H60C 109.5
H60A C60 H60C 109.5
H60B C60 H60C 109.5
C62 C61 N3 114.4
C62 C61 H61A 108.7
N3 C61 H61A 108.7
C62 C61 H61B 108.7
N3 C61 H61B 108.7
H61A C61 H61B 107.6
C61 C62 C63 129.5
C61 C62 H62A 104.9
C63 C62 H62A 104.9
C61 C62 H62B 104.9
C63 C62 H62B 104.9
H62A C62 H62B 105.8
C64 C63 C62 115.0
C64 C63 H63A 108.5
C62 C63 H63A 108.5
C64 C63 H63B 108.5
C62 C63 H63B 108.5
H63A C63 H63B 107.5
C63 C64 H64A 109.5
C63 C64 H64B 109.5
H64A C64 H64B 109.5
C63 C64 H64C 109.5
H64A C64 H64C 109.5
H64B C64 H64C 109.5
C53 N3 C57 111.6
C53 N3 C49 111.2
C57 N3 C49 109.0
C53 N3 C61 102.4
C57 N3 C61 114.9
C49 N3 C61 107.6
N4 C65 C66 115.0
N4 C65 H65A 108.5
C66 C65 H65A 108.5
N4 C65 H65B 108.5
C66 C65 H65B 108.5
H65A C65 H65B 107.5
C67 C66 C65 112.2
C67 C66 H66A 109.2
C65 C66 H66A 109.2
C67 C66 H66B 109.2
C65 C66 H66B 109.2
H66A C66 H66B 107.9
C66 C67 C68 110.9
C66 C67 H67A 109.5
C68 C67 H67A 109.5
C66 C67 H67B 109.5
C68 C67 H67B 109.5
H67A C67 H67B 108.0
C67 C68 H68A 109.5
C67 C68 H68B 109.5
H68A C68 H68B 109.5
C67 C68 H68C 109.5
H68A C68 H68C 109.5
H68B C68 H68C 109.5
C70 C69 N4 119.7
C70 C69 H69A 107.4
N4 C69 H69A 107.4
C70 C69 H69B 107.4
N4 C69 H69B 107.4
H69A C69 H69B 106.9
C69 C70 C71 112.8
C69 C70 H70A 109.0
C71 C70 H70A 109.0
C69 C70 H70B 109.0
C71 C70 H70B 109.0
H70A C70 H70B 107.8
C72 C71 C70 119.9
C72 C71 H71A 107.3
C70 C71 H71A 107.3
C72 C71 H71B 107.3
C70 C71 H71B 107.3
H71A C71 H71B 106.9
C71 C72 H72A 109.5
C71 C72 H72B 109.5
H72A C72 H72B 109.5
C71 C72 H72C 109.5
H72A C72 H72C 109.5
H72B C72 H72C 109.5
C74 C73 N4 114.6
C74 C73 H73A 108.6
N4 C73 H73A 108.6
C74 C73 H73B 108.6
N4 C73 H73B 108.6
H73A C73 H73B 107.6
C75 C74 C73 110.4
C75 C74 H74A 109.6
C73 C74 H74A 109.6
C75 C74 H74B 109.6
C73 C74 H74B 109.6
H74A C74 H74B 108.1
C74 C75 C76 115.2
C74 C75 H75A 108.5
C76 C75 H75A 108.5
C74 C75 H75B 108.5
C76 C75 H75B 108.5
H75A C75 H75B 107.5
C75 C76 H76A 109.5
C75 C76 H76B 109.5
H76A C76 H76B 109.5
C75 C76 H76C 109.5
H76A C76 H76C 109.5
H76B C76 H76C 109.5
C78 C77 N4 118.3
C78 C77 H77A 107.7
N4 C77 H77A 107.7
C78 C77 H77B 107.7
N4 C77 H77B 107.7
H77A C77 H77B 107.1
C77 C78 C79 108.4
C77 C78 H78A 110.0
C79 C78 H78A 110.0
C77 C78 H78B 110.0
C79 C78 H78B 110.0
H78A C78 H78B 108.4
C80 C79 C78 97.3
C80 C79 H79A 112.3
C78 C79 H79A 112.3
C80 C79 H79B 112.3
C78 C79 H79B 112.3
H79A C79 H79B 109.9
C79 C80 H80A 109.5
C79 C80 H80B 109.5
H80A C80 H80B 109.5
C79 C80 H80C 109.5
H80A C80 H80C 109.5
H80B C80 H80C 109.5
C65 N4 C77 109.9
C65 N4 C69 114.0
C77 N4 C69 108.0
C65 N4 C73 108.7
C77 N4 C73 108.8
C69 N4 C73 107.3
N5 C81 C82 112.6
N5 C81 H81A 109.1
C82 C81 H81A 109.1
N5 C81 H81B 109.1
C82 C81 H81B 109.1
H81A C81 H81B 107.8
C81 C82 C83 113.0
C81 C82 H82A 109.0
C83 C82 H82A 109.0
C81 C82 H82B 109.0
C83 C82 H82B 109.0
H82A C82 H82B 107.8
C84 C83 C82 111.8
C84 C83 H83A 109.2
C82 C83 H83A 109.2
C84 C83 H83B 109.2
C82 C83 H83B 109.2
H83A C83 H83B 107.9
C83 C84 H84A 109.5
C83 C84 H84B 109.5
H84A C84 H84B 109.5
C83 C84 H84C 109.5
H84A C84 H84C 109.5
H84B C84 H84C 109.5
C85 C86 C87 104.3
C85 C86 H86A 110.9
C87 C86 H86A 110.9
C85 C86 H86B 110.9
C87 C86 H86B 110.9
H86A C86 H86B 108.9
C88 C87 C86 105.0
C88 C87 H87A 110.7
C86 C87 H87A 110.7
C88 C87 H87B 110.7
C86 C87 H87B 110.7
H87A C87 H87B 108.8
C87 C88 H88A 109.5
C87 C88 H88B 109.5
H88A C88 H88B 109.5
C87 C88 H88C 109.5
H88A C88 H88C 109.5
H88B C88 H88C 109.5
C86 C85 N5 113.1
C86 C85 H85A 109.0
N5 C85 H85A 109.0
C86 C85 H85B 109.0
N5 C85 H85B 109.0
H85A C85 H85B 107.8
C90 C89 N5 115.2
C90 C89 H89A 108.5
N5 C89 H89A 108.5
C90 C89 H89B 108.5
N5 C89 H89B 108.5
H89A C89 H89B 107.5
C89 C90 C91 109.6
C89 C90 H90A 109.7
C91 C90 H90A 109.7
C89 C90 H90B 109.7
C91 C90 H90B 109.7
H90A C90 H90B 108.2
C92 C91 C90 108.4
C92 C91 H91A 110.0
C90 C91 H91A 110.0
C92 C91 H91B 110.0
C90 C91 H91B 110.0
H91A C91 H91B 108.4
C91 C92 H92A 109.5
C91 C92 H92B 109.5
H92A C92 H92B 109.5
C91 C92 H92C 109.5
H92A C92 H92C 109.5
H92B C92 H92C 109.5
C94 C93 N5 116.3
C94 C93 H93A 108.2
N5 C93 H93A 108.2
C94 C93 H93B 108.2
N5 C93 H93B 108.2
H93A C93 H93B 107.4
C95 C94 C93 109.1
C95 C94 H94A 109.9
C93 C94 H94A 109.9
C95 C94 H94B 109.9
C93 C94 H94B 109.9
H94A C94 H94B 108.3
C96 C95 C94 112.5
C96 C95 H95A 109.1
C94 C95 H95A 109.1
C96 C95 H95B 109.1
C94 C95 H95B 109.1
H95A C95 H95B 107.8
C95 C96 H96A 109.5
C95 C96 H96B 109.5
H96A C96 H96B 109.5
C95 C96 H96C 109.5
H96A C96 H96C 109.5
H96B C96 H96C 109.5
C81 N5 C93 112.1
C81 N5 C85 107.2
C93 N5 C85 105.3
C81 N5 C89 112.3
C93 N5 C89 108.5
C85 N5 C89 111.2

loop_
_geom_bond_atom_site_label_1
_geom_bond_atom_site_label_2
_geom_bond_distance
C1 O1 1.206(13)
C1 O2 1.289(13)
C1 C2 1.519(14)
C2 O3 1.207(14)
C2 O4 1.297(14)
C3 O5 1.227(12)
C3 O6 1.292(12)
C3 C4 1.533(15)
C4 O7 1.230(12)
C4 O8 1.278(12)
C5 O9 1.211(15)
C5 O10 1.328(14)
C5 C6 1.507(17)
C6 O11 1.218(14)
C6 O12 1.304(14)
C7 O13 1.239(13)
C7 O14 1.301(13)
C7 C8 1.510(17)
C8 O16 1.248(13)
C8 O15 1.251(13)
O1 Gd1 2.442(8)
O2 Re1 2.067(8)
O1W Gd1 2.395(9)
O3 Gd1 2.491(8)
O4 Re1 2.089(8)
O5 Gd1 2.422(7)
O6 Re2 2.057(8)
O7 Gd1 2.444(7)
O8 Re2 2.079(7)
O9 Gd1 2.420(8)
O10 Re3 2.050(10)
O11 Gd1 2.454(9)
O12 Re3 2.059(8)
O13 Gd1 2.420(8)
O14 Re4 2.086(8)
O15 Gd1 2.409(7)
O16 Re4 2.060(9)
Br1 Re1 2.4621(15)
Br2 Re1 2.4798(18)
Br3 Re1 2.4480(13)
Br4 Re1 2.4842(19)
Br5 Re2 2.4824(18)
Br6 Re2 2.4451(16)
Br7 Re2 2.4510(14)
Br8 Re2 2.4858(18)
Br9 Re3 2.4752(18)
Br10 Re3 2.4459(18)
Br11 Re3 2.4894(17)
Br12 Re3 2.4489(14)
Br13 Re4 2.4422(17)
Br14 Re4 2.5309(19)
Br15 Re4 2.4561(16)
Br16 Re4 2.4792(19)
C17 C18 1.4947
C17 N1 1.5045
C17 H17A 0.9700
C17 H17B 0.9700
C18 C19 1.5321
C18 H18A 0.9700
C18 H18B 0.9700
C19 C20 1.4899
C19 H19A 0.9700
C19 H19B 0.9700
C20 H20A 0.9600
C20 H20B 0.9600
C20 H20C 0.9600
C21 N1 1.5061
C21 C22 1.5231
C21 H21A 0.9700
C21 H21B 0.9700
C22 C23 1.5936
C22 H22A 0.9700
C22 H22B 0.9700
C23 C24 1.4723
C23 H23A 0.9700
C23 H23B 0.9700
C24 H24A 0.9600
C24 H24B 0.9600
C24 H24C 0.9600
C25 N1 1.5040
C25 C26 1.5273
C25 H25A 0.9700
C25 H25B 0.9700
C26 C27 1.5382
C26 H26A 0.9700
C26 H26B 0.9700
C27 C28 1.4871
C27 H27A 0.9700
C27 H27B 0.9700
C28 H28A 0.9600
C28 H28B 0.9600
C28 H28C 0.9600
C29 N1 1.5026
C29 C30 1.5344
C29 H29A 0.9700
C29 H29B 0.9700
C30 C31 1.5138
C30 H30A 0.9700
C30 H30B 0.9700
C31 C32 1.5109
C31 H31A 0.9700
C31 H31B 0.9700
C32 H32A 0.9600
C32 H32B 0.9600
C32 H32C 0.9600
C33 C34 1.5005
C33 N2 1.5196
C33 H33A 0.9700
C33 H33B 0.9700
C34 C35 1.4727
C34 H34A 0.9700
C34 H34B 0.9700
C35 C36 1.4702
C35 H35A 0.9700
C35 H35B 0.9700
C36 H36A 0.9600
C36 H36B 0.9600
C36 H36C 0.9600
C37 N2 1.5478
C37 C38 1.5594
C37 H37A 0.9700
C37 H37B 0.9700
C38 C39 1.6102
C38 H38A 0.9700
C38 H38B 0.9700
C39 C40 1.4021
C39 H39A 0.9700
C39 H39B 0.9700
C40 H40A 0.9600
C40 H40B 0.9600
C40 H40C 0.9600
C41 C42 1.4639
C41 N2 1.4688
C41 H41A 0.9700
C41 H41B 0.9700
C42 C43 1.5065
C42 H42A 0.9700
C42 H42B 0.9700
C43 C44 1.4774
C43 H43A 0.9700
C43 H43B 0.9700
C44 H44A 0.9600
C44 H44B 0.9600
C44 H44C 0.9600
C45 C46 1.4889
C45 N2 1.5041
C45 H45A 0.9700
C45 H45B 0.9700
C46 C47 1.5283
C46 H46A 0.9700
C46 H46B 0.9700
C47 C48 1.4709
C47 H47A 0.9700
C47 H47B 0.9700
C48 H48A 0.9600
C48 H48B 0.9600
C48 H48C 0.9600
C49 C50 1.4701
C49 N3 1.5721
C49 H49A 0.9700
C49 H49B 0.9700
C50 C51 1.4715
C50 H50A 0.9700
C50 H50B 0.9700
C51 C52 1.4702
C51 H51A 0.9700
C51 H51B 0.9700
C52 H52A 0.9600
C52 H52B 0.9600
C52 H52C 0.9600
C53 C54 1.4678
C53 N3 1.4696
C53 H53A 0.9700
C53 H53B 0.9700
C54 C55 1.4805
C54 H54A 0.9700
C54 H54B 0.9700
C55 C56 1.4709
C55 H55A 0.9700
C55 H55B 0.9700
C56 H56A 0.9600
C56 H56B 0.9600
C56 H56C 0.9600
C57 C58 1.4584
C57 N3 1.5127
C57 H57A 0.9700
C57 H57B 0.9700
C58 C59 1.4681
C58 H58A 0.9700
C58 H58B 0.9700
C59 C60 1.4595
C59 H59A 0.9700
C59 H59B 0.9700
C60 H60A 0.9600
C60 H60B 0.9600
C60 H60C 0.9600
C61 C62 1.4535
C61 N3 1.6143
C61 H61A 0.9700
C61 H61B 0.9700
C62 C63 1.4685
C62 H62A 0.9700
C62 H62B 0.9700
C63 C64 1.4674
C63 H63A 0.9700
C63 H63B 0.9700
C64 H64A 0.9600
C64 H64B 0.9600
C64 H64C 0.9600
C65 N4 1.4580
C65 C66 1.5419
C65 H65A 0.9700
C65 H65B 0.9700
C66 C67 1.4954
C66 H66A 0.9700
C66 H66B 0.9700
C67 C68 1.5288
C67 H67A 0.9700
C67 H67B 0.9700
C68 H68A 0.9600
C68 H68B 0.9600
C68 H68C 0.9600
C69 C70 1.4436
C69 N4 1.5254
C69 H69A 0.9700
C69 H69B 0.9700
C70 C71 1.5238
C70 H70A 0.9700
C70 H70B 0.9700
C71 C72 1.4674
C71 H71A 0.9700
C71 H71B 0.9700
C72 H72A 0.9600
C72 H72B 0.9600
C72 H72C 0.9600
C73 C74 1.5008
C73 N4 1.5444
C73 H73A 0.9700
C73 H73B 0.9700
C74 C75 1.4670
C74 H74A 0.9700
C74 H74B 0.9700
C75 C76 1.5097
C75 H75A 0.9700
C75 H75B 0.9700
C76 H76A 0.9600
C76 H76B 0.9600
C76 H76C 0.9600
C77 C78 1.4674
C77 N4 1.5221
C77 H77A 0.9700
C77 H77B 0.9700
C78 C79 1.5123
C78 H78A 0.9700
C78 H78B 0.9700
C79 C80 1.4701
C79 H79A 0.9700
C79 H79B 0.9700
C80 H80A 0.9600
C80 H80B 0.9600
C80 H80C 0.9600
C81 N5 1.4697
C81 C82 1.5078
C81 H81A 0.9700
C81 H81B 0.9700
C82 C83 1.5098
C82 H82A 0.9700
C82 H82B 0.9700
C83 C84 1.4283
C83 H83A 0.9700
C83 H83B 0.9700
C84 H84A 0.9600
C84 H84B 0.9600
C84 H84C 0.9600
C86 C85 1.5157
C86 C87 1.6229
C86 H86A 0.9700
C86 H86B 0.9700
C87 C88 1.4478
C87 H87A 0.9700
C87 H87B 0.9700
C88 H88A 0.9600
C88 H88B 0.9600
C88 H88C 0.9600
C85 N5 1.5377
C85 H85A 0.9700
C85 H85B 0.9700
C89 C90 1.5077
C89 N5 1.5539
C89 H89A 0.9700
C89 H89B 0.9700
C90 C91 1.6277
C90 H90A 0.9700
C90 H90B 0.9700
C91 C92 1.4602
C91 H91A 0.9700
C91 H91B 0.9700
C92 H92A 0.9600
C92 H92B 0.9600
C92 H92C 0.9600
C93 C94 1.5238
C93 N5 1.5374
C93 H93A 0.9700
C93 H93B 0.9700
C94 C95 1.5024
C94 H94A 0.9700
C94 H94B 0.9700
C95 C96 1.4445
C95 H95A 0.9700
C95 H95B 0.9700
C96 H96A 0.9600
C96 H96B 0.9600
C96 H96C 0.9600
